data_4506667
loop_
_publ_author_name
'Gotthardt, Jan M.'
'White, Keith F.'
'Abrahams, Brendan F.'
'Ritchie, Chris'
'Boskovic, Colette'

_publ_section_title
;
 Fluorite Topology in Lanthanoid Coordination Polymers with Di- and
 Trimetallic Building Blocks
;
_journal_issue 9
_journal_name_full 'Crystal Growth &amp; Design'
_journal_page_first 4425
_journal_paper_doi 10.1021/cg3006103
_journal_volume 12
_journal_year 2012
_chemical_formula_sum 'C70 H66 Eu3 N6 O25 Si2'
_chemical_formula_weight 1903.35
_chemical_name_systematic
;
 ?
;
_space_group_IT_number 2
_symmetry_cell_setting triclinic
_symmetry_space_group_name_Hall '-P 1'
_symmetry_space_group_name_H-M 'P -1'
_atom_sites_solution_hydrogens geom
_atom_sites_solution_primary direct
_atom_sites_solution_secondary difmap
_audit_creation_method SHELXL-97
_cell_angle_alpha 118.055(5)
_cell_angle_beta 105.125(5)
_cell_angle_gamma 96.417(5)
_cell_formula_units_Z 1
_cell_length_a 11.919(5)
_cell_length_b 14.010(5)
_cell_length_c 14.792(5)
_cell_measurement_reflns_used 5198
_cell_measurement_temperature 130(2)
_cell_measurement_theta_max 62.9890
_cell_measurement_theta_min 3.5933
_cell_volume 2023.0(13)
_computing_cell_refinement
;
CrysAlisPro, Agilent Technologies,
Version 1.171.35.11 (release 16-05-2011 CrysAlis171 .NET)
(compiled May 16 2011,17:55:39)
;
_computing_data_collection
;
CrysAlisPro, Agilent Technologies,
Version 1.171.35.11 (release 16-05-2011 CrysAlis171 .NET)
(compiled May 16 2011,17:55:39)
;
_computing_data_reduction
;
CrysAlisPro, Agilent Technologies,
Version 1.171.35.11 (release 16-05-2011 CrysAlis171 .NET)
(compiled May 16 2011,17:55:39)
;
_computing_structure_refinement 'SHELXL-97 (Sheldrick, 1997)'
_computing_structure_solution 'SHELXL-97 (Sheldrick, 1997)'
_diffrn_ambient_temperature 130(2)
_diffrn_detector_area_resol_mean 10.2273
_diffrn_measured_fraction_theta_full 0.974
_diffrn_measured_fraction_theta_max 0.974
_diffrn_measurement_device_type 'SuperNova, dual, Cu at zero, Atlas'
_diffrn_measurement_method 'omega scans'
_diffrn_radiation_monochromator graphite
_diffrn_radiation_source 'fine-focus sealed tube'
_diffrn_radiation_type MoK\a
_diffrn_radiation_wavelength 0.71073
_diffrn_reflns_av_R_equivalents 0.0374
_diffrn_reflns_av_sigmaI/netI 0.0523
_diffrn_reflns_limit_h_max 13
_diffrn_reflns_limit_h_min -13
_diffrn_reflns_limit_k_max 15
_diffrn_reflns_limit_k_min -16
_diffrn_reflns_limit_l_max 13
_diffrn_reflns_limit_l_min -16
_diffrn_reflns_number 11740
_diffrn_reflns_theta_full 24.27
_diffrn_reflns_theta_max 24.27
_diffrn_reflns_theta_min 1.66
_exptl_absorpt_coefficient_mu 2.402
_exptl_absorpt_correction_T_max 1.00000
_exptl_absorpt_correction_T_min 0.52063
_exptl_absorpt_correction_type multi-scan
_exptl_absorpt_process_details
;
CrysAlisPro, Agilent Technologies,
Version 1.171.35.11 (release 16-05-2011 CrysAlis171 .NET)
(compiled May 16 2011,17:55:39)
Empirical absorption correction using spherical harmonics,
 implemented in SCALE3 ABSPACK scaling algorithm.
;
_exptl_crystal_colour Colourless
_exptl_crystal_density_diffrn 1.562
_exptl_crystal_density_method 'not measured'
_exptl_crystal_description Rod
_exptl_crystal_F_000 945
_exptl_crystal_size_max 0.2
_exptl_crystal_size_mid 0.12
_exptl_crystal_size_min 0.12
_refine_diff_density_max 1.049
_refine_diff_density_min -0.818
_refine_diff_density_rms 0.175
_refine_ls_extinction_method none
_refine_ls_goodness_of_fit_ref 1.269
_refine_ls_hydrogen_treatment constr
_refine_ls_matrix_type full
_refine_ls_number_parameters 493
_refine_ls_number_reflns 6393
_refine_ls_number_restraints 10
_refine_ls_restrained_S_all 1.274
_refine_ls_R_factor_all 0.0822
_refine_ls_R_factor_gt 0.0641
_refine_ls_shift/su_max 0.000
_refine_ls_shift/su_mean 0.000
_refine_ls_structure_factor_coef Fsqd
_refine_ls_weighting_details 'calc w=1/[\s^2^(Fo^2^)+(0.0642P)^2^+30.1670P] where P=(Fo^2^+2Fc^2^)/3'
_refine_ls_weighting_scheme calc
_refine_ls_wR_factor_gt 0.2104
_refine_ls_wR_factor_ref 0.2180
_reflns_number_gt 5408
_reflns_number_total 6393
_reflns_threshold_expression >2sigma(I)
_cod_data_source_file cg3006103_si_002.cif
_cod_data_source_block jgo1_24eub
_cod_depositor_comments
;
The following automatic conversions were performed:

'_symmetry_cell_setting' value 'Triclinic' changed to 'triclinic'
according to /home/saulius/struct/CIF-dictionaries/cif_core.dic
dictionary named 'cif_core.dic' version 2.4.2 from 2011-04-26.

Automatic conversion script
Id: cif_fix_values 1891 2012-01-12 08:04:46Z andrius 
;
_cod_original_sg_symbol_H-M P-1
_cod_database_code 4506667

loop_
_symmetry_equiv_pos_as_xyz
'x, y, z'
'-x, -y, -z'

loop_
_atom_site_label
_atom_site_type_symbol
_atom_site_fract_x
_atom_site_fract_y
_atom_site_fract_z
_atom_site_U_iso_or_equiv
_atom_site_adp_type
_atom_site_occupancy
_atom_site_symmetry_multiplicity
_atom_site_calc_flag
_atom_site_refinement_flags
_atom_site_disorder_assembly
_atom_site_disorder_group
O13 O 0.861(4) 0.302(3) 0.240(4) 0.079(13) Uiso 0.25 1 d PD A 1
N4 N 0.739(4) 0.127(4) 0.111(4) 0.065(14) Uiso 0.25 1 d PD A 1
C38 C 0.760(5) 0.229(4) 0.179(4) 0.044(12) Uiso 0.25 1 d P A 1
H38 H 0.6929 0.2556 0.1864 0.053 Uiso 0.35 1 calc PR A 1
C37 C 0.620(5) 0.054(5) 0.047(5) 0.055(14) Uiso 0.25 1 d P A 1
H37A H 0.6234 -0.0211 0.0015 0.083 Uiso 0.35 1 calc PR A 1
H37B H 0.5771 0.0794 0.0018 0.083 Uiso 0.35 1 calc PR A 1
H37C H 0.5777 0.0542 0.0945 0.083 Uiso 0.35 1 calc PR A 1
C36 C 0.833(7) 0.081(7) 0.100(7) 0.10(2) Uiso 0.25 1 d P A 1
H36A H 0.8026 0.0020 0.0461 0.144 Uiso 0.35 1 calc PR A 1
H36B H 0.8812 0.0920 0.1688 0.144 Uiso 0.35 1 calc PR A 1
H36C H 0.8821 0.1170 0.0762 0.144 Uiso 0.35 1 calc PR A 1
Si1 Si 0.2125(2) 0.4632(2) 0.9114(2) 0.0226(6) Uani 1 1 d . . .
O12 O 0.3814(7) -0.1779(6) 0.3928(6) 0.0362(19) Uani 1 1 d . . .
O3 O 0.4675(8) 0.2164(7) 0.1859(6) 0.045(2) Uani 1 1 d . . .
O7 O 0.6591(7) 0.2617(8) 0.5193(7) 0.051(2) Uani 1 1 d . . .
O1 O 0.3847(8) 0.1958(8) 0.4645(7) 0.055(3) Uani 1 1 d . . .
O2 O 0.4665(8) 0.3699(8) 0.5190(7) 0.051(2) Uani 1 1 d . . .
O4 O 0.3479(8) 0.2840(7) 0.2775(7) 0.042(2) Uani 1 1 d . . .
O6 O 0.6629(9) 0.1512(10) 0.2992(9) 0.066(3) Uani 1 1 d . . .
C17 C 0.0457(9) 0.4195(9) 0.8370(8) 0.028(2) Uani 1 1 d . . .
C11 C 0.3707(10) 0.4863(9) 0.7997(9) 0.032(3) Uani 1 1 d . . .
H12 H 0.4050 0.5597 0.8590 0.038 Uiso 1 1 calc R . .
C13 C 0.2523(9) 0.3914(8) 0.9898(8) 0.025(2) Uani 1 1 d . . .
C15 C 0.2785(9) 0.4172(9) 0.8013(8) 0.027(2) Uani 1 1 d . . .
C12 C 0.2188(5) 0.4166(5) 1.0798(5) 0.030(2) Uani 1 1 d . . .
H3 H 0.1691 0.4642 1.0965 0.036 Uiso 1 1 calc R . .
C18 C 0.2776(5) -0.3812(5) 0.0115(5) 0.027(2) Uani 1 1 d R . .
C14 C 0.3256(5) 0.3180(5) 0.9658(5) 0.028(2) Uani 1 1 d R . .
H1 H 0.3482 0.2982 0.9051 0.034 Uiso 1 1 d R . .
C6 C 0.0013(10) -0.4453(9) 0.2446(9) 0.034(3) Uani 1 1 d . . .
H7 H -0.0476 -0.4990 0.2482 0.040 Uiso 1 1 calc R . .
C9 C 0.2743(11) 0.2675(10) 0.6259(9) 0.040(3) Uani 1 1 d . . .
H10 H 0.2430 0.1930 0.5684 0.048 Uiso 1 1 calc R . .
C4 C 0.0345(10) -0.3460(9) 0.1556(8) 0.030(2) Uani 1 1 d . . .
H6 H 0.0078 -0.3306 0.1002 0.036 Uiso 1 1 calc R . .
C8 C 0.3636(10) 0.3382(10) 0.6253(8) 0.032(3) Uani 1 1 d . . .
C16 C 0.2305(10) 0.3058(9) 0.7111(8) 0.032(3) Uani 1 1 d . . .
H9 H 0.1683 0.2572 0.7087 0.039 Uiso 1 1 calc R . .
C2 C 0.1929(9) -0.3150(8) 0.3122(8) 0.026(2) Uani 1 1 d . . .
C29 C 0.2575(10) 0.3728(9) 0.1459(9) 0.032(2) Uani 1 1 d . . .
H14 H 0.2334 0.3907 0.2055 0.039 Uiso 1 1 calc R . .
C28 C 0.3651(10) 0.2741(9) 0.0316(8) 0.031(2) Uani 1 1 d . . .
H13 H 0.4138 0.2257 0.0147 0.037 Uiso 1 1 calc R . .
C3 C 0.1529(6) -0.2947(5) 0.2282(5) 0.032(2) Uani 1 1 d . . .
H15 H 0.2050 -0.2468 0.2205 0.038 Uiso 1 1 calc R . .
C19 C 0.3851(6) -0.3429(5) 0.0991(5) 0.033(3) Uani 1 1 d R . .
H19 H 0.4239 -0.3943 0.1063 0.039 Uiso 1 1 d R . .
C5 C 0.1168(6) -0.3927(5) 0.3179(5) 0.029(2) Uani 1 1 d R . .
H17 H 0.1447 -0.4091 0.3725 0.035 Uiso 1 1 d R . .
C10 C 0.4130(10) 0.4510(9) 0.7149(9) 0.033(3) Uani 1 1 d . . .
H23 H 0.4732 0.5002 0.7160 0.039 Uiso 1 1 calc R . .
C7 C 0.4088(11) 0.3000(12) 0.5309(9) 0.042(3) Uani 1 1 d . . .
C20 C 0.2228(13) -0.3017(11) 0.0029(11) 0.048(3) Uani 1 1 d . . .
H20 H 0.1506 -0.3245 -0.0544 0.058 Uiso 1 1 calc R . .
C23 C 0.3792(12) -0.1510(10) 0.1681(12) 0.063(5) Uani 1 1 d D . .
C22 C 0.4353(11) -0.2286(9) 0.1759(9) 0.044(3) Uani 1 1 d D . .
H22 H 0.5079 -0.2044 0.2334 0.052 Uiso 1 1 calc R . .
C21 C 0.2756(14) -0.1903(10) 0.0789(13) 0.069(5) Uani 1 1 d D . .
H21 H 0.2396 -0.1382 0.0699 0.082 Uiso 1 1 calc R . .
O5 O 0.6402(9) 0.3945(8) 0.4089(7) 0.055(3) Uani 1 1 d . . .
C27 C 0.3318(10) 0.3026(9) 0.1227(9) 0.030(2) Uani 1 1 d . . .
C26 C 0.3844(11) 0.2647(9) 0.1996(9) 0.035(3) Uani 1 1 d . . .
C1 C 0.3152(9) -0.2465(9) 0.4016(9) 0.032(3) Uani 1 1 d . . .
N2 N 0.7973(11) 0.5521(10) 0.5108(9) 0.062(3) Uani 1 1 d D . .
C32 C 0.8552(15) 0.5184(17) 0.4307(13) 0.077(5) Uani 1 1 d D . .
H31A H 0.9278 0.5761 0.4577 0.115 Uiso 1 1 calc R . .
H31B H 0.8014 0.5071 0.3635 0.115 Uiso 1 1 calc R . .
H31C H 0.8749 0.4496 0.4177 0.115 Uiso 1 1 calc R . .
C31 C 0.8524(15) 0.6634(12) 0.6105(11) 0.068(4) Uani 1 1 d D . .
H32A H 0.9256 0.6987 0.6095 0.102 Uiso 1 1 calc R . .
H32B H 0.8706 0.6558 0.6735 0.102 Uiso 1 1 calc R . .
H32C H 0.7972 0.7088 0.6139 0.102 Uiso 1 1 calc R . .
C30 C 0.6928(14) 0.4814(14) 0.4892(14) 0.059(4) Uani 1 1 d . . .
H30 H 0.6598 0.5048 0.5440 0.071 Uiso 1 1 calc R . .
O8 O 0.3721(15) 0.0479(15) 0.5145(14) 0.042(4) Uani 0.50 1 d P . .
N3 N 0.833(2) 0.107(2) 0.366(2) 0.059(6) Uani 0.50 1 d P . .
C33 C 0.768(2) 0.179(3) 0.370(2) 0.050(7) Uani 0.50 1 d P . .
C34 C 0.951(2) 0.141(3) 0.444(3) 0.065(9) Uani 0.50 1 d P . .
H41A H 0.9833 0.0775 0.4274 0.098 Uiso 0.50 1 calc PR . .
H41B H 0.9477 0.1724 0.5166 0.098 Uiso 0.50 1 calc PR . .
H41C H 1.0027 0.1971 0.4420 0.098 Uiso 0.50 1 calc PR . .
C35 C 0.775(3) -0.008(3) 0.290(3) 0.114(19) Uani 0.50 1 d P . .
H42A H 0.8312 -0.0514 0.2954 0.172 Uiso 0.50 1 calc PR . .
H42B H 0.7491 -0.0208 0.2169 0.172 Uiso 0.50 1 calc PR . .
H42C H 0.7067 -0.0315 0.3044 0.172 Uiso 0.50 1 calc PR . .
O9 O 0.2375(17) -0.0382(15) 0.3303(15) 0.053(5) Uani 0.50 1 d P . .
O10 O 0.2409(16) -0.0154(14) 0.4856(15) 0.048(4) Uani 0.50 1 d P . .
N1 N 0.175(2) -0.0380(15) 0.3913(19) 0.046(6) Uani 0.50 1 d P . .
O11 O 0.071(2) -0.0612(19) 0.362(2) 0.077(7) Uani 0.50 1 d P . .
Eu1 Eu 0.50797(6) 0.22523(6) 0.36162(5) 0.0432(2) Uani 1 1 d . . .
Eu2 Eu 0.44517(11) 0.01800(10) 0.47781(10) 0.0371(3) Uani 0.50 1 d P . .
O14A O 0.4848(12) 0.0146(12) 0.3279(12) 0.018(3) Uiso 0.50 1 d P . 1
O14 O 0.3683(16) 0.0401(15) 0.2034(15) 0.045(4) Uiso 0.50 1 d P . 1
C24 C 0.414(2) -0.0261(14) 0.232(2) 0.038(6) Uiso 0.50 1 d PD . 1
C24A C 0.447(2) -0.035(2) 0.276(2) 0.044(7) Uiso 0.50 1 d PD . 2
O15 O 0.4115(16) 0.0372(16) 0.2618(16) 0.045(4) Uiso 0.50 1 d P . 2
O15A O 0.5261(15) -0.0141(14) 0.3630(14) 0.042(4) Uiso 0.50 1 d P . 2

loop_
_atom_site_aniso_label
_atom_site_aniso_U_11
_atom_site_aniso_U_22
_atom_site_aniso_U_33
_atom_site_aniso_U_23
_atom_site_aniso_U_13
_atom_site_aniso_U_12
Si1 0.0225(14) 0.0210(14) 0.0147(13) 0.0080(12) -0.0023(11) 0.0001(11)
O12 0.028(4) 0.029(4) 0.033(4) 0.014(4) -0.004(3) -0.006(3)
O3 0.059(6) 0.053(5) 0.029(4) 0.024(4) 0.012(4) 0.030(5)
O7 0.032(5) 0.063(6) 0.045(5) 0.041(5) -0.018(4) -0.012(4)
O1 0.044(5) 0.057(6) 0.026(4) 0.000(5) 0.010(4) -0.017(4)
O2 0.053(6) 0.066(6) 0.034(5) 0.029(5) 0.014(4) 0.006(5)
O4 0.046(5) 0.055(5) 0.033(5) 0.030(4) 0.010(4) 0.019(4)
O6 0.049(6) 0.086(8) 0.088(8) 0.061(7) 0.027(6) 0.028(5)
C17 0.029(6) 0.028(6) 0.020(5) 0.014(5) 0.001(4) 0.003(4)
C11 0.029(6) 0.021(5) 0.023(6) 0.004(5) -0.004(5) -0.003(4)
C13 0.022(5) 0.018(5) 0.016(5) 0.002(4) -0.004(4) -0.001(4)
C15 0.024(5) 0.030(6) 0.022(5) 0.015(5) 0.000(4) 0.004(4)
C12 0.036(6) 0.028(6) 0.017(5) 0.009(5) 0.003(4) 0.011(5)
C18 0.029(6) 0.023(5) 0.019(5) 0.006(4) 0.003(4) 0.000(4)
C14 0.027(6) 0.027(6) 0.019(5) 0.008(5) 0.003(4) 0.004(4)
C6 0.031(6) 0.032(6) 0.033(6) 0.020(5) 0.002(5) 0.001(5)
C9 0.039(7) 0.030(6) 0.025(6) 0.003(5) 0.002(5) -0.007(5)
C4 0.033(6) 0.033(6) 0.019(5) 0.015(5) 0.002(5) 0.006(5)
C8 0.030(6) 0.039(7) 0.017(5) 0.012(5) 0.003(4) 0.003(5)
C16 0.032(6) 0.027(6) 0.023(6) 0.008(5) 0.005(5) -0.005(5)
C2 0.024(5) 0.022(5) 0.020(5) 0.007(5) 0.001(4) 0.004(4)
C29 0.036(6) 0.031(6) 0.023(6) 0.012(5) 0.006(5) 0.007(5)
C28 0.030(6) 0.029(6) 0.024(6) 0.010(5) 0.004(5) 0.011(5)
C3 0.028(6) 0.033(6) 0.036(6) 0.023(5) 0.006(5) 0.001(5)
C19 0.029(6) 0.038(7) 0.028(6) 0.016(5) 0.008(5) 0.007(5)
C5 0.029(6) 0.034(6) 0.024(5) 0.021(5) -0.001(4) 0.005(5)
C10 0.025(6) 0.033(6) 0.030(6) 0.017(5) 0.000(5) -0.006(5)
C7 0.031(6) 0.056(9) 0.018(6) 0.013(6) -0.005(5) 0.000(6)
C20 0.054(8) 0.039(7) 0.045(8) 0.023(6) 0.007(6) 0.014(6)
C23 0.064(10) 0.023(7) 0.068(10) -0.004(7) 0.038(9) -0.011(7)
C22 0.046(7) 0.028(7) 0.020(6) -0.010(5) 0.013(5) -0.015(5)
C21 0.093(13) 0.020(7) 0.096(13) 0.027(8) 0.043(11) 0.021(8)
O5 0.073(7) 0.041(5) 0.037(5) 0.024(5) 0.003(5) -0.017(5)
C27 0.029(6) 0.023(5) 0.028(6) 0.012(5) 0.000(5) 0.003(4)
C26 0.041(7) 0.027(6) 0.025(6) 0.013(5) -0.001(5) 0.003(5)
C1 0.022(6) 0.030(6) 0.035(6) 0.015(5) 0.000(5) 0.002(5)
N2 0.054(7) 0.077(9) 0.062(8) 0.045(7) 0.016(6) 0.011(7)
C32 0.057(10) 0.123(16) 0.075(11) 0.059(12) 0.037(9) 0.045(10)
C31 0.075(11) 0.058(10) 0.050(9) 0.023(8) 0.006(8) 0.001(8)
C30 0.063(10) 0.073(11) 0.065(10) 0.048(10) 0.029(8) 0.024(9)
O8 0.038(9) 0.055(11) 0.052(11) 0.030(9) 0.029(9) 0.028(8)
N3 0.042(13) 0.063(16) 0.086(19) 0.051(15) 0.020(13) 0.014(12)
C33 0.034(14) 0.08(2) 0.055(17) 0.049(16) 0.018(13) 0.018(14)
C34 0.039(16) 0.07(2) 0.06(2) 0.023(17) 0.003(14) 0.014(14)
C35 0.044(19) 0.05(2) 0.12(3) -0.03(2) -0.02(2) 0.003(15)
O9 0.054(12) 0.036(10) 0.038(10) 0.014(9) -0.007(9) -0.005(8)
O10 0.050(11) 0.031(9) 0.051(12) 0.014(9) 0.015(9) 0.008(8)
N1 0.044(14) 0.010(9) 0.044(13) -0.006(9) -0.003(11) 0.001(8)
O11 0.045(13) 0.060(14) 0.089(17) 0.016(13) 0.011(12) 0.018(11)
Eu1 0.0444(4) 0.0472(4) 0.0380(4) 0.0292(3) 0.0036(3) 0.0061(3)
Eu2 0.0366(7) 0.0320(7) 0.0326(7) 0.0169(6) 0.0012(5) 0.0004(5)

loop_
_atom_type_symbol
_atom_type_description
_atom_type_scat_dispersion_real
_atom_type_scat_dispersion_imag
_atom_type_scat_source
C C 0.0033 0.0016 'International Tables Vol C Tables 4.2.6.8 and 6.1.1.4'
H H 0.0000 0.0000 'International Tables Vol C Tables 4.2.6.8 and 6.1.1.4'
N N 0.0061 0.0033 'International Tables Vol C Tables 4.2.6.8 and 6.1.1.4'
O O 0.0106 0.0060 'International Tables Vol C Tables 4.2.6.8 and 6.1.1.4'
Eu Eu -0.1578 3.6682 'International Tables Vol C Tables 4.2.6.8 and 6.1.1.4'
Si Si 0.0817 0.0704 'International Tables Vol C Tables 4.2.6.8 and 6.1.1.4'

loop_
_geom_angle_atom_site_label_1
_geom_angle_atom_site_label_2
_geom_angle_atom_site_label_3
_geom_angle
_geom_angle_site_symmetry_1
_geom_angle_site_symmetry_3
C38 N4 C36 119(6) . .
C38 N4 C37 123(5) . .
C36 N4 C37 118(5) . .
N4 C38 O13 129(5) . .
N4 C38 H38 115.6 . .
O13 C38 H38 115.6 . .
N4 C37 H37A 109.5 . .
N4 C37 H37B 109.5 . .
H37A C37 H37B 109.5 . .
N4 C37 H37C 109.5 . .
H37A C37 H37C 109.5 . .
H37B C37 H37C 109.5 . .
N4 C36 H36A 109.5 . .
N4 C36 H36B 109.5 . .
H36A C36 H36B 109.5 . .
N4 C36 H36C 109.5 . .
H36A C36 H36C 109.5 . .
H36B C36 H36C 109.5 . .
C15 Si1 C17 104.8(5) . .
C15 Si1 C13 110.1(5) . .
C17 Si1 C13 110.8(5) . .
C15 Si1 C18 110.0(4) . 1_566
C17 Si1 C18 113.9(4) . 1_566
C13 Si1 C18 107.3(4) . 1_566
C1 O12 Eu2 136.3(8) . .
C1 O12 Eu2 133.1(7) . 2_656
Eu2 O12 Eu2 38.04(13) . 2_656
C26 O3 Eu1 91.5(7) . .
C1 O7 Eu1 145.8(7) 2_656 .
C7 O1 Eu1 92.4(8) . .
C7 O1 Eu2 135.1(8) . .
Eu1 O1 Eu2 102.6(3) . .
C7 O2 Eu1 94.0(8) . .
C26 O4 Eu1 92.6(7) . .
C33 O6 Eu1 118.8(15) . .
C4 C17 C6 116.7(9) 2_556 2_556
C4 C17 Si1 122.6(8) 2_556 .
C6 C17 Si1 119.8(8) 2_556 .
C10 C11 C15 123.0(10) . .
C10 C11 H12 118.5 . .
C15 C11 H12 118.5 . .
C12 C13 C14 117.6(9) . .
C12 C13 Si1 120.8(7) . .
C14 C13 Si1 121.3(7) . .
C11 C15 C16 116.8(10) . .
C11 C15 Si1 124.6(8) . .
C16 C15 Si1 118.5(8) . .
C13 C12 C29 121.8(8) . 1_556
C13 C12 H3 119.1 . .
C29 C12 H3 119.1 1_556 .
C19 C18 C20 118.0(8) . .
C19 C18 Si1 118.9(5) . 1_544
C20 C18 Si1 123.1(7) . 1_544
C28 C14 C13 121.0(8) 1_556 .
C28 C14 H1 119.3 1_556 .
C13 C14 H1 119.7 . .
C5 C6 C17 121.2(10) . 2_556
C5 C6 H7 119.4 . .
C17 C6 H7 119.4 2_556 .
C8 C9 C16 120.9(10) . .
C8 C9 H10 119.6 . .
C16 C9 H10 119.6 . .
C3 C4 C17 122.1(9) . 2_556
C3 C4 H6 119.0 . .
C17 C4 H6 119.0 2_556 .
C9 C8 C10 119.1(10) . .
C9 C8 C7 121.9(10) . .
C10 C8 C7 119.0(10) . .
C9 C16 C15 121.1(10) . .
C9 C16 H9 119.4 . .
C15 C16 H9 119.4 . .
C3 C2 C5 119.5(8) . .
C3 C2 C1 119.9(9) . .
C5 C2 C1 120.5(9) . .
C27 C29 C12 119.9(10) . 1_554
C27 C29 H14 120.0 . .
C12 C29 H14 120.0 1_554 .
C14 C28 C27 120.2(9) 1_554 .
C14 C28 H13 119.9 1_554 .
C27 C28 H13 119.9 . .
C2 C3 C4 119.5(8) . .
C2 C3 H15 120.2 . .
C4 C3 H15 120.2 . .
C18 C19 C22 120.7(8) . .
C18 C19 H19 119.7 . .
C22 C19 H19 119.6 . .
C6 C5 C2 120.7(8) . .
C6 C5 H17 119.6 . .
C2 C5 H17 119.7 . .
C11 C10 C8 119.1(10) . .
C11 C10 H23 120.4 . .
C8 C10 H23 120.4 . .
O2 C7 O1 121.4(12) . .
O2 C7 C8 120.5(12) . .
O1 C7 C8 118.1(12) . .
O2 C7 Eu1 60.3(7) . .
O1 C7 Eu1 61.3(6) . .
C8 C7 Eu1 176.0(8) . .
C21 C20 C18 119.6(12) . .
C21 C20 H20 120.2 . .
C18 C20 H20 120.2 . .
C21 C23 C22 117.4(11) . .
C21 C23 C24 109.3(14) . .
C22 C23 C24 132.9(15) . .
C21 C23 C24A 134.6(15) . .
C22 C23 C24A 107.6(14) . .
C24 C23 C24A 28.0(11) . .
C23 C22 C19 120.8(11) . .
C23 C22 H22 119.6 . .
C19 C22 H22 119.6 . .
C20 C21 C23 123.3(13) . .
C20 C21 H21 118.3 . .
C23 C21 H21 118.3 . .
C30 O5 Eu1 136.2(10) . .
C29 C27 C28 119.5(10) . .
C29 C27 C26 120.3(10) . .
C28 C27 C26 120.0(10) . .
O4 C26 O3 121.7(10) . .
O4 C26 C27 119.7(11) . .
O3 C26 C27 118.5(11) . .
O4 C26 Eu1 60.7(6) . .
O3 C26 Eu1 61.5(6) . .
C27 C26 Eu1 171.5(8) . .
O12 C1 O7 125.1(10) . 2_656
O12 C1 C2 118.3(10) . .
O7 C1 C2 116.5(10) 2_656 .
C30 N2 C32 119.1(14) . .
C30 N2 C31 123.1(13) . .
C32 N2 C31 117.8(14) . .
N2 C32 H31A 109.5 . .
N2 C32 H31B 109.5 . .
H31A C32 H31B 109.5 . .
N2 C32 H31C 109.5 . .
H31A C32 H31C 109.5 . .
H31B C32 H31C 109.5 . .
N2 C31 H32A 109.5 . .
N2 C31 H32B 109.5 . .
H32A C31 H32B 109.5 . .
N2 C31 H32C 109.5 . .
H32A C31 H32C 109.5 . .
H32B C31 H32C 109.5 . .
O5 C30 N2 126.8(15) . .
O5 C30 H30 116.6 . .
N2 C30 H30 116.6 . .
Eu2 O8 O10 131.1(15) . .
Eu2 O8 Eu2 29.2(5) . 2_656
O10 O8 Eu2 129.7(11) . 2_656
C33 N3 C35 118(3) . .
C33 N3 C34 122(3) . .
C35 N3 C34 120(3) . .
O6 C33 N3 123(3) . .
O6 C33 Eu1 40.7(10) . .
N3 C33 Eu1 145.1(19) . .
N3 C34 H41A 109.5 . .
N3 C34 H41B 109.5 . .
H41A C34 H41B 109.5 . .
N3 C34 H41C 109.5 . .
H41A C34 H41C 109.5 . .
H41B C34 H41C 109.5 . .
N3 C35 H42A 109.5 . .
N3 C35 H42B 109.5 . .
H42A C35 H42B 109.5 . .
N3 C35 H42C 109.5 . .
H42A C35 H42C 109.5 . .
H42B C35 H42C 109.5 . .
N1 O9 Eu2 95.3(13) . .
N1 O10 O8 110.0(18) . .
N1 O10 Eu2 101.6(16) . .
O8 O10 Eu2 20.7(7) . .
O11 N1 O10 123(3) . .
O11 N1 O9 124(3) . .
O10 N1 O9 113(2) . .
O11 N1 Eu2 177(2) . .
O10 N1 Eu2 53.8(12) . .
O9 N1 Eu2 58.9(11) . .
O15 Eu1 O7 107.8(5) . .
O15 Eu1 O5 157.1(5) . .
O7 Eu1 O5 79.0(3) . .
O15 Eu1 O6 80.0(5) . .
O7 Eu1 O6 75.3(4) . .
O5 Eu1 O6 80.8(4) . .
O15 Eu1 O4 96.9(5) . .
O7 Eu1 O4 148.3(3) . .
O5 Eu1 O4 85.9(3) . .
O6 Eu1 O4 129.6(3) . .
O15 Eu1 O3 87.1(5) . .
O7 Eu1 O3 144.6(3) . .
O5 Eu1 O3 76.4(3) . .
O6 Eu1 O3 76.1(3) . .
O4 Eu1 O3 53.6(3) . .
O15 Eu1 O2 125.5(5) . .
O7 Eu1 O2 73.7(3) . .
O5 Eu1 O2 77.2(3) . .
O6 Eu1 O2 144.8(4) . .
O4 Eu1 O2 75.9(3) . .
O3 Eu1 O2 123.8(3) . .
O15 Eu1 O1 74.5(5) . .
O7 Eu1 O1 78.9(3) . .
O5 Eu1 O1 128.4(3) . .
O6 Eu1 O1 135.7(4) . .
O4 Eu1 O1 89.3(3) . .
O3 Eu1 O1 136.5(3) . .
O2 Eu1 O1 51.9(3) . .
O15 Eu1 O14 21.2(5) . .
O7 Eu1 O14 128.7(5) . .
O5 Eu1 O14 143.7(5) . .
O6 Eu1 O14 84.5(5) . .
O4 Eu1 O14 78.3(5) . .
O3 Eu1 O14 67.9(5) . .
O2 Eu1 O14 128.5(4) . .
O1 Eu1 O14 84.4(4) . .
O15 Eu1 O14A 28.8(6) . .
O7 Eu1 O14A 79.1(4) . .
O5 Eu1 O14A 147.0(4) . .
O6 Eu1 O14A 70.0(4) . .
O4 Eu1 O14A 124.5(4) . .
O3 Eu1 O14A 109.7(4) . .
O2 Eu1 O14A 119.2(4) . .
O1 Eu1 O14A 70.2(4) . .
O14 Eu1 O14A 49.6(5) . .
O15 Eu1 C26 94.1(5) . .
O7 Eu1 C26 157.1(3) . .
O5 Eu1 C26 78.2(3) . .
O6 Eu1 C26 102.9(4) . .
O4 Eu1 C26 26.8(3) . .
O3 Eu1 C26 27.0(3) . .
O2 Eu1 C26 99.1(3) . .
O1 Eu1 C26 114.3(4) . .
O14 Eu1 C26 73.0(5) . .
O14A Eu1 C26 122.3(4) . .
O15 Eu1 C7 100.5(5) . .
O7 Eu1 C7 73.4(3) . .
O5 Eu1 C7 102.4(4) . .
O6 Eu1 C7 147.2(4) . .
O4 Eu1 C7 83.0(3) . .
O3 Eu1 C7 136.6(3) . .
O2 Eu1 C7 25.7(3) . .
O1 Eu1 C7 26.2(3) . .
O14 Eu1 C7 107.8(5) . .
O14A Eu1 C7 94.6(4) . .
C26 Eu1 C7 109.7(4) . .
O8 Eu2 Eu2 129.4(9) . 2_656
O8 Eu2 O15A 152.1(10) . .
Eu2 Eu2 O15A 78.4(5) 2_656 .
O8 Eu2 O15A 68.8(10) . 2_656
Eu2 Eu2 O15A 60.7(4) 2_656 2_656
O15A Eu2 O15A 139.0(3) . 2_656
O8 Eu2 O12 103.5(9) . .
Eu2 Eu2 O12 73.5(2) 2_656 .
O15A Eu2 O12 85.1(5) . .
O15A Eu2 O12 83.5(5) 2_656 .
O8 Eu2 O14A 130.5(9) . .
Eu2 Eu2 O14A 99.7(3) 2_656 .
O15A Eu2 O14A 21.7(5) . .
O15A Eu2 O14A 160.0(5) 2_656 .
O12 Eu2 O14A 94.9(4) . .
O8 Eu2 O12 100.5(9) . 2_656
Eu2 Eu2 O12 68.5(2) 2_656 2_656
O15A Eu2 O12 87.4(5) . 2_656
O15A Eu2 O12 78.2(5) 2_656 2_656
O12 Eu2 O12 141.96(13) . 2_656
O14A Eu2 O12 91.4(4) . 2_656
O8 Eu2 O8 150.8(5) . 2_656
Eu2 Eu2 O8 21.4(4) 2_656 2_656
O15A Eu2 O8 57.0(6) . 2_656
O15A Eu2 O8 82.0(6) 2_656 2_656
O12 Eu2 O8 73.2(5) . 2_656
O14A Eu2 O8 78.4(5) . 2_656
O12 Eu2 O8 71.5(5) 2_656 2_656
O8 Eu2 O10 28.2(10) . .
Eu2 Eu2 O10 128.6(5) 2_656 .
O15A Eu2 O10 139.3(7) . .
O15A Eu2 O10 75.1(6) 2_656 .
O12 Eu2 O10 77.0(4) . .
O14A Eu2 O10 124.1(6) . .
O12 Eu2 O10 128.3(5) 2_656 .
O8 Eu2 O10 144.1(6) 2_656 .
O8 Eu2 O9 67.0(10) . .
Eu2 Eu2 O9 148.3(4) 2_656 .
O15A Eu2 O9 90.1(7) . .
O15A Eu2 O9 124.7(6) 2_656 .
O12 Eu2 O9 76.2(4) . .
O14A Eu2 O9 73.8(6) . .
O12 Eu2 O9 141.1(4) 2_656 .
O8 Eu2 O9 136.2(6) 2_656 .
O10 Eu2 O9 50.5(6) . .
O8 Eu2 C24A 127.5(10) . .
Eu2 Eu2 C24A 102.6(6) 2_656 .
O15A Eu2 C24A 26.2(7) . .
O15A Eu2 C24A 160.8(7) 2_656 .
O12 Eu2 C24A 82.5(6) . .
O14A Eu2 C24A 14.2(5) . .
O12 Eu2 C24A 105.4(6) 2_656 .
O8 Eu2 C24A 81.4(7) 2_656 .
O10 Eu2 C24A 114.2(7) . .
O9 Eu2 C24A 64.1(8) . .
O8 Eu2 O1 65.9(9) . .
Eu2 Eu2 O1 142.0(2) 2_656 .
O15A Eu2 O1 91.1(5) . .
O15A Eu2 O1 120.7(5) 2_656 .
O12 Eu2 O1 142.5(3) . .
O14A Eu2 O1 71.7(4) . .
O12 Eu2 O1 74.7(3) 2_656 .
O8 Eu2 O1 133.7(5) 2_656 .
O10 Eu2 O1 82.2(4) . .
O9 Eu2 O1 66.5(4) . .
C24A Eu2 O1 78.1(6) . .
C24 O14A Eu2 129.3(14) . .
C24 O14A Eu1 90.1(12) . .
Eu2 O14A Eu1 107.4(5) . .
C24 O14A Eu2 145.1(13) . 2_656
Eu2 O14A Eu2 30.21(18) . 2_656
Eu1 O14A Eu2 120.1(5) . 2_656
C24 O14 Eu1 99.0(14) . .
O14A C24 O14 119.1(17) . .
O14A C24 C23 112.4(19) . .
O14 C24 C23 128(2) . .
O14A C24 Eu1 65.2(9) . .
O14 C24 Eu1 55.6(10) . .
C23 C24 Eu1 174.7(15) . .
O15 C24A O15A 124(2) . .
O15 C24A C23 108(2) . .
O15A C24A C23 128(2) . .
O15 C24A Eu2 104.9(17) . .
O15A C24A Eu2 46.1(12) . .
C23 C24A Eu2 124.7(15) . .
O15 C24A Eu1 35.7(12) . .
O15A C24A Eu1 89.6(15) . .
C23 C24A Eu1 140.6(16) . .
Eu2 C24A Eu1 88.1(7) . .
C24A O15 Eu1 126.2(18) . .
C24A O15A Eu2 107.7(16) . .
C24A O15A Eu2 143.6(17) . 2_656
Eu2 O15A Eu2 41.0(3) . 2_656

loop_
_geom_bond_atom_site_label_1
_geom_bond_atom_site_label_2
_geom_bond_distance
_geom_bond_site_symmetry_2
O13 C38 1.26(6) .
N4 C38 1.25(6) .
N4 C36 1.37(9) .
N4 C37 1.42(7) .
C38 H38 0.9300 .
C37 H37A 0.9600 .
C37 H37B 0.9600 .
C37 H37C 0.9600 .
C36 H36A 0.9600 .
C36 H36B 0.9600 .
C36 H36C 0.9600 .
Si1 C15 1.866(11) .
Si1 C17 1.869(11) .
Si1 C13 1.870(11) .
Si1 C18 1.880(7) 1_566
O12 C1 1.251(13) .
O12 Eu2 2.341(8) .
O12 Eu2 2.413(7) 2_656
O3 C26 1.267(14) .
O3 Eu1 2.456(8) .
O7 C1 1.253(14) 2_656
O7 Eu1 2.329(7) .
O1 C7 1.261(16) .
O1 Eu1 2.502(9) .
O1 Eu2 2.748(11) .
O2 C7 1.240(15) .
O2 Eu1 2.481(9) .
O4 C26 1.259(14) .
O4 Eu1 2.438(8) .
O6 C33 1.29(3) .
O6 Eu1 2.399(10) .
C17 C4 1.388(15) 2_556
C17 C6 1.415(15) 2_556
C11 C10 1.370(16) .
C11 C15 1.393(15) .
C11 H12 0.9300 .
C13 C12 1.387(12) .
C13 C14 1.402(12) .
C15 C16 1.410(15) .
C12 C29 1.393(12) 1_556
C12 H3 0.9300 .
C18 C19 1.391(8) .
C18 C20 1.391(14) .
C18 Si1 1.880(6) 1_544
C14 C28 1.391(12) 1_556
C14 H1 0.9300 .
C6 C5 1.363(12) .
C6 C17 1.415(15) 2_556
C6 H7 0.9300 .
C9 C8 1.375(16) .
C9 C16 1.385(16) .
C9 H10 0.9300 .
C4 C3 1.385(12) .
C4 C17 1.388(15) 2_556
C4 H6 0.9300 .
C8 C10 1.419(16) .
C8 C7 1.510(16) .
C16 H9 0.9300 .
C2 C3 1.381(12) .
C2 C5 1.386(12) .
C2 C1 1.511(14) .
C29 C27 1.380(16) .
C29 C12 1.393(12) 1_554
C29 H14 0.9300 .
C28 C14 1.391(12) 1_554
C28 C27 1.394(16) .
C28 H13 0.9300 .
C3 H15 0.9300 .
C19 C22 1.391(12) .
C19 H19 0.9300 .
C5 H17 0.9300 .
C10 H23 0.9300 .
C7 Eu1 2.850(13) .
C20 C21 1.363(18) .
C20 H20 0.9300 .
C23 C21 1.372(15) .
C23 C22 1.372(14) .
C23 C24 1.485(16) .
C23 C24A 1.56(3) .
C22 H22 0.9300 .
C21 H21 0.9300 .
O5 C30 1.169(18) .
O5 Eu1 2.371(9) .
C27 C26 1.496(15) .
C26 Eu1 2.793(11) .
C1 O7 1.253(14) 2_656
N2 C30 1.361(19) .
N2 C32 1.440(14) .
N2 C31 1.464(14) .
C32 H31A 0.9600 .
C32 H31B 0.9600 .
C32 H31C 0.9600 .
C31 H32A 0.9600 .
C31 H32B 0.9600 .
C31 H32C 0.9600 .
C30 H30 0.9300 .
O8 Eu2 1.159(15) .
O8 O10 1.55(2) .
O8 Eu2 2.455(15) 2_656
N3 C33 1.32(4) .
N3 C35 1.41(4) .
N3 C34 1.43(3) .
C33 Eu1 3.22(3) .
C34 H41A 0.9600 .
C34 H41B 0.9600 .
C34 H41C 0.9600 .
C35 H42A 0.9600 .
C35 H42B 0.9600 .
C35 H42C 0.9600 .
O9 N1 1.31(3) .
O9 Eu2 2.576(17) .
O10 N1 1.27(3) .
O10 Eu2 2.470(18) .
N1 O11 1.14(3) .
N1 Eu2 3.00(2) .
Eu1 O15 2.284(19) .
Eu1 O14 2.503(18) .
Eu1 O14A 2.719(14) .
Eu2 Eu2 1.551(3) 2_656
Eu2 O15A 2.062(17) .
Eu2 O15A 2.317(18) 2_656
Eu2 O14A 2.365(13) .
Eu2 O12 2.413(7) 2_656
Eu2 O8 2.455(15) 2_656
Eu2 C24A 2.73(3) .
O14A C24 1.25(3) .
O14A Eu2 3.038(14) 2_656
O14 C24 1.30(3) .
C24A O15 1.22(3) .
C24A O15A 1.26(3) .
O15A Eu2 2.317(18) 2_656
